data_1506458
loop_
_publ_author_name
'Ghosh, Sanjib'
'Choudhury, Angshuman Roy'
'Guru Row, Tayur N.'
'Maitra, Uday'

_publ_section_title
;
 Selective and unusual fluoride ion complexation by a steroidal receptor
 using OH...F- and CH...F- interactions: a new motif for anion
 coordination?
;
_journal_issue 8
_journal_name_full 'Organic letters'
_journal_page_first 1441
_journal_page_last 1444
_journal_paper_doi 10.1021/ol047462s
_journal_volume 7
_journal_year 2005
_chemical_absolute_configuration unk
_chemical_formula_sum 'C52 H80 O12'
_chemical_formula_weight 896.15
_chemical_name_systematic
;
Cyclo-bis(3-glycolyloxycholate)
;
_space_group_IT_number 4
_symmetry_space_group_name_Hall 'P 2yb'
_symmetry_space_group_name_H-M 'P 1 21 1'
_atom_sites_solution_hydrogens geom
_atom_sites_solution_primary direct
_atom_sites_solution_secondary difmap
_audit_creation_date 2004-04-23T14:56:58-00:00
_audit_creation_method 'WinGX routine CIF_UPDATE'
_cell_angle_alpha 90
_cell_angle_beta 104.028(14)
_cell_angle_gamma 90
_cell_formula_units_Z 2
_cell_length_a 7.574(6)
_cell_length_b 27.38(2)
_cell_length_c 15.555(14)
_cell_measurement_temperature 298(2)
_cell_volume 3130(4)
_computing_structure_refinement 'SHELXL-97 (Sheldrick, 1997)'
_diffrn_ambient_temperature 298(2)
_diffrn_measured_fraction_theta_full 0.997
_diffrn_measured_fraction_theta_max 0.997
_diffrn_radiation_monochromator graphite
_diffrn_radiation_type MoK\a
_diffrn_radiation_wavelength 0.71073
_diffrn_reflns_av_R_equivalents 0.0248
_diffrn_reflns_av_unetI/netI 0.0552
_diffrn_reflns_limit_h_max 9
_diffrn_reflns_limit_h_min -8
_diffrn_reflns_limit_k_max 32
_diffrn_reflns_limit_k_min -32
_diffrn_reflns_limit_l_max 18
_diffrn_reflns_limit_l_min -18
_diffrn_reflns_number 23013
_diffrn_reflns_theta_full 25.35
_diffrn_reflns_theta_max 25.35
_diffrn_reflns_theta_min 1.35
_exptl_absorpt_coefficient_mu 0.066
_exptl_absorpt_correction_type none
_exptl_crystal_density_diffrn 0.951
_exptl_crystal_density_method 'not measured'
_exptl_crystal_F_000 974
_exptl_crystal_size_max 0.3
_exptl_crystal_size_mid 0.2
_exptl_crystal_size_min 0.2
_refine_diff_density_max 0.19
_refine_diff_density_min -0.158
_refine_diff_density_rms 0.04
_refine_ls_abs_structure_details 'Flack H D (1983), Acta Cryst. A39, 876-881'
_refine_ls_abs_structure_Flack -0.2(13)
_refine_ls_extinction_method none
_refine_ls_goodness_of_fit_ref 1.086
_refine_ls_hydrogen_treatment mixed
_refine_ls_matrix_type full
_refine_ls_number_parameters 587
_refine_ls_number_reflns 11315
_refine_ls_number_restraints 1
_refine_ls_restrained_S_all 1.086
_refine_ls_R_factor_all 0.087
_refine_ls_R_factor_gt 0.0693
_refine_ls_shift/su_max 0.083
_refine_ls_shift/su_mean 0.003
_refine_ls_structure_factor_coef Fsqd
_refine_ls_weighting_details 'calc w=1/[\s^2^(Fo^2^)+(0.1246P)^2^+0.2691P] where P=(Fo^2^+2Fc^2^)/3'
_refine_ls_weighting_scheme calc
_refine_ls_wR_factor_gt 0.2081
_refine_ls_wR_factor_ref 0.2198
_reflns_number_gt 8117
_reflns_number_total 11315
_reflns_threshold_expression >2sigma(I)
_cod_data_source_file ol047462ssi20041210_021022.cif
_cod_data_source_block sgp1
_cod_original_cell_volume 3130(5)
_cod_database_code 1506458

loop_
_symmetry_equiv_pos_as_xyz
'x, y, z'
'-x, y+1/2, -z'

loop_
_atom_site_label
_atom_site_type_symbol
_atom_site_fract_x
_atom_site_fract_y
_atom_site_fract_z
_atom_site_U_iso_or_equiv
_atom_site_adp_type
_atom_site_occupancy
_atom_site_symmetry_multiplicity
_atom_site_calc_flag
_atom_site_refinement_flags
C5 C 0.6013(6) 0.11919(17) 0.7734(4) 0.0898(14) Uani 1 1 d .
H5A H 0.6187 0.1405 0.7271 0.135 Uiso 1 1 calc R
H5B H 0.6533 0.0878 0.7672 0.135 Uiso 1 1 calc R
H5C H 0.6598 0.1329 0.8299 0.135 Uiso 1 1 calc R
C7 C 0.0783(6) 0.15173(18) 0.7327(3) 0.0840(13) Uani 1 1 d .
H7A H 0.0159 0.1425 0.6728 0.101 Uiso 1 1 calc R
H7B H 0.0622 0.1258 0.7727 0.101 Uiso 1 1 calc R
C12 C -0.0195(5) 0.35604(18) 0.8417(3) 0.0770(12) Uani 1 1 d .
H12A H -0.0324 0.3468 0.9 0.092 Uiso 1 1 calc R
H12B H -0.1244 0.3757 0.814 0.092 Uiso 1 1 calc R
C8 C 0.0028(5) 0.19874(18) 0.7579(3) 0.0728(11) Uani 1 1 d .
H8A H -0.0318 0.1954 0.8137 0.087 Uiso 1 1 calc R
H8B H -0.103 0.2088 0.7126 0.087 Uiso 1 1 calc R
C2 C 0.3318(8) 0.08097(19) 0.6066(3) 0.0875(13) Uani 1 1 d .
H2A H 0.4554 0.0896 0.6055 0.105 Uiso 1 1 calc R
H2B H 0.2549 0.109 0.5862 0.105 Uiso 1 1 calc R
C13 C 0.1541(5) 0.38760(15) 0.8524(3) 0.0664(10) Uani 1 1 d .
H13 H 0.1536 0.4116 0.8991 0.08 Uiso 1 1 calc R
C4 C 0.4009(6) 0.11354(15) 0.7672(3) 0.0747(11) Uani 1 1 d .
H4 H 0.3868 0.1038 0.8258 0.09 Uiso 1 1 calc R
C11 C -0.0199(6) 0.30988(16) 0.7866(3) 0.0748(11) Uani 1 1 d .
H11 H -0.1193 0.2887 0.7943 0.09 Uiso 1 1 calc R
C14 C 0.1369(6) 0.41679(16) 0.7631(3) 0.0759(12) Uani 1 1 d .
H14A H 0.137 0.3944 0.7147 0.091 Uiso 1 1 calc R
H14B H 0.0244 0.4353 0.7487 0.091 Uiso 1 1 calc R
C3 C 0.3257(6) 0.06960(16) 0.6995(3) 0.0742(11) Uani 1 1 d .
H3A H 0.3978 0.0406 0.7189 0.089 Uiso 1 1 calc R
H3B H 0.2011 0.0625 0.7011 0.089 Uiso 1 1 calc R
C15 C 0.3028(6) 0.45177(16) 0.7770(3) 0.0723(11) Uani 1 1 d .
H15 H 0.3029 0.4748 0.8253 0.087 Uiso 1 1 calc R
C6 C 0.2838(5) 0.15987(14) 0.7389(3) 0.0627(9) Uani 1 1 d .
H6 H 0.2966 0.1695 0.68 0.075 Uiso 1 1 calc R
C16 C 0.4752(6) 0.42234(15) 0.7960(3) 0.0667(10) Uani 1 1 d .
H16A H 0.579 0.4439 0.8024 0.08 Uiso 1 1 calc R
H16B H 0.474 0.4003 0.7471 0.08 Uiso 1 1 calc R
C17 C 0.4915(5) 0.39343(15) 0.8803(3) 0.0623(9) Uani 1 1 d .
H17A H 0.503 0.4162 0.9291 0.075 Uiso 1 1 calc R
H17B H 0.6028 0.3745 0.8911 0.075 Uiso 1 1 calc R
C1 C 0.2686(6) 0.03809(15) 0.5431(3) 0.0724(11) Uani 1 1 d .
C9 C 0.1593(4) 0.23613(14) 0.7663(2) 0.0560(8) Uani 1 1 d .
H9 H 0.1599 0.2459 0.7058 0.067 Uiso 1 1 calc R
C20 C 0.5010(4) 0.28372(14) 0.8386(3) 0.0613(9) Uani 1 1 d .
H20A H 0.5971 0.3038 0.826 0.074 Uiso 1 1 calc R
H20B H 0.5339 0.2764 0.9015 0.074 Uiso 1 1 calc R
C21 C 0.4951(5) 0.23698(14) 0.7890(3) 0.0590(8) Uani 1 1 d .
H21 H 0.6081 0.2192 0.8141 0.071 Uiso 1 1 calc R
C22 C 0.3328(4) 0.20455(15) 0.8006(2) 0.0579(9) Uani 1 1 d .
C10 C 0.1538(4) 0.28338(17) 0.8178(2) 0.0629(10) Uani 1 1 d .
H10 H 0.1618 0.274 0.8795 0.075 Uiso 1 1 calc R
C18 C 0.3299(5) 0.35795(16) 0.8811(2) 0.0643(9) Uani 1 1 d .
C19 C 0.3201(4) 0.31464(11) 0.8181(2) 0.0462(7) Uani 1 1 d .
H19 H 0.304 0.328 0.7583 0.055 Uiso 1 1 calc R
C45 C 0.0037(4) 0.24806(14) 0.1813(2) 0.0551(8) Uani 1 1 d .
H45 H 0.0461 0.2348 0.2413 0.066 Uiso 1 1 calc R
O5 O 0.2814(4) 0.47785(10) 0.69222(19) 0.0767(8) Uani 1 1 d .
C47 C 0.2062(5) 0.32592(15) 0.2110(3) 0.0627(9) Uani 1 1 d .
H47 H 0.2934 0.3438 0.1856 0.075 Uiso 1 1 calc R
O10 O -0.2407(4) 0.24154(14) 0.3058(2) 0.0866(9) Uani 1 1 d .
H10A H -0.3137 0.2238 0.3221 0.13 Uiso 1 1 calc R
C36 C -0.1618(4) 0.27961(13) 0.1812(2) 0.0548(8) Uani 1 1 d .
H36 H -0.2153 0.289 0.1196 0.066 Uiso 1 1 calc R
O4 O -0.0468(4) 0.32077(14) 0.69376(19) 0.0863(9) Uani 1 1 d .
H4A H -0.1549 0.3261 0.6721 0.129 Uiso 1 1 calc R
C48 C 0.0336(4) 0.35710(13) 0.2004(2) 0.0534(8) Uani 1 1 d .
C46 C 0.1623(4) 0.27842(13) 0.1621(2) 0.0548(8) Uani 1 1 d .
H46A H 0.2709 0.2583 0.1756 0.066 Uiso 1 1 calc R
H46B H 0.1342 0.2854 0.0991 0.066 Uiso 1 1 calc R
C44 C -0.0505(4) 0.20400(14) 0.1181(2) 0.0552(8) Uani 1 1 d .
C35 C -0.1055(4) 0.32655(14) 0.2333(2) 0.0547(8) Uani 1 1 d .
H35 H -0.0454 0.3165 0.2938 0.066 Uiso 1 1 calc R
O9 O 0.2850(4) 0.31860(12) 0.30327(19) 0.0789(8) Uani 1 1 d .
H9A H 0.2631 0.3423 0.3313 0.118 Uiso 1 1 calc R
O7 O 0.2991(5) 0.51077(10) 0.5396(2) 0.0855(9) Uani 1 1 d .
O3 O 0.4822(4) 0.24394(12) 0.69692(18) 0.0806(8) Uani 1 1 d .
H3 H 0.557 0.2644 0.6905 0.121 Uiso 1 1 calc R
O11 O 0.0918(4) 0.08457(11) 0.3101(2) 0.0817(8) Uani 1 1 d .
O1 O 0.2594(5) 0.05175(11) 0.4594(2) 0.0871(9) Uani 1 1 d .
C43 C 0.1119(5) 0.16821(15) 0.1201(3) 0.0624(9) Uani 1 1 d .
H43A H 0.0734 0.1445 0.0729 0.075 Uiso 1 1 calc R
H43B H 0.2113 0.1868 0.107 0.075 Uiso 1 1 calc R
C23 C 0.3621(6) 0.18878(17) 0.8948(3) 0.0744(11) Uani 1 1 d .
H23A H 0.471 0.1695 0.9112 0.112 Uiso 1 1 calc R
H23B H 0.2601 0.1696 0.9016 0.112 Uiso 1 1 calc R
H23C H 0.3741 0.217 0.9324 0.112 Uiso 1 1 calc R
C49 C -0.0353(6) 0.37197(17) 0.1023(3) 0.0750(11) Uani 1 1 d .
H49A H 0.0499 0.3941 0.0864 0.112 Uiso 1 1 calc R
H49B H -0.1516 0.3877 0.0938 0.112 Uiso 1 1 calc R
H49C H -0.0471 0.3434 0.0656 0.112 Uiso 1 1 calc R
C32 C 0.0473(5) 0.40331(14) 0.2602(2) 0.0606(9) Uani 1 1 d .
H32 H 0.1178 0.394 0.3194 0.073 Uiso 1 1 calc R
C42 C 0.1825(6) 0.14130(18) 0.2042(3) 0.0771(12) Uani 1 1 d .
H42 H 0.302 0.1417 0.238 0.092 Uiso 1 1 calc R
C37 C -0.3081(5) 0.25299(18) 0.2144(3) 0.0765(12) Uani 1 1 d .
H37 H -0.4153 0.2741 0.2072 0.092 Uiso 1 1 calc R
C41 C 0.0288(6) 0.11336(16) 0.2256(3) 0.0741(11) Uani 1 1 d .
H41 H -0.0177 0.0903 0.1772 0.089 Uiso 1 1 calc R
C29 C 0.1214(7) 0.49218(17) 0.2988(3) 0.0784(12) Uani 1 1 d .
H29A H 0.172 0.5214 0.2789 0.094 Uiso 1 1 calc R
H29B H -0.0056 0.4985 0.2965 0.094 Uiso 1 1 calc R
C50 C -0.1302(6) 0.21900(18) 0.0211(3) 0.0780(11) Uani 1 1 d .
H50A H -0.2315 0.2406 0.0179 0.117 Uiso 1 1 calc R
H50B H -0.1704 0.1904 -0.0139 0.117 Uiso 1 1 calc R
H50C H -0.0385 0.2354 -0.0012 0.117 Uiso 1 1 calc R
C30 C 0.1342(6) 0.44918(16) 0.2342(3) 0.0714(10) Uani 1 1 d .
H30 H 0.0625 0.4587 0.1754 0.086 Uiso 1 1 calc R
C24 C 0.3523(6) 0.3440(2) 0.9792(3) 0.0809(12) Uani 1 1 d .
H24A H 0.2501 0.3248 0.9851 0.121 Uiso 1 1 calc R
H24B H 0.3586 0.3732 1.0141 0.121 Uiso 1 1 calc R
H24C H 0.4622 0.3255 0.9993 0.121 Uiso 1 1 calc R
C27 C 0.2250(6) 0.52435(15) 0.4562(3) 0.0684(10) Uani 1 1 d .
O12 O 0.1551(6) 0.01943(12) 0.2383(2) 0.0993(11) Uani 1 1 d .
C52 C 0.2039(7) 0.01670(13) 0.3965(3) 0.0740(11) Uani 1 1 d .
H52A H 0.1017 -0.0011 0.4085 0.089 Uiso 1 1 calc R
H52B H 0.3021 -0.0063 0.3981 0.089 Uiso 1 1 calc R
C26 C 0.3089(6) 0.54714(15) 0.6065(3) 0.0722(10) Uani 1 1 d .
H26A H 0.1953 0.5651 0.5955 0.087 Uiso 1 1 calc R
H26B H 0.406 0.57 0.6051 0.087 Uiso 1 1 calc R
O6 O 0.4184(6) 0.54389(13) 0.7629(2) 0.1041(11) Uani 1 1 d .
C25 C 0.3451(6) 0.52248(15) 0.6979(3) 0.0687(10) Uani 1 1 d .
O2 O 0.2436(8) -0.00140(15) 0.5611(3) 0.1389(18) Uani 1 1 d .
C40 C -0.1268(6) 0.14546(16) 0.2359(3) 0.0751(11) Uani 1 1 d .
H40A H -0.0851 0.1682 0.2844 0.09 Uiso 1 1 calc R
H40B H -0.2228 0.1256 0.2492 0.09 Uiso 1 1 calc R
C51 C 0.1464(6) 0.04083(18) 0.3027(3) 0.0730(11) Uani 1 1 d .
C39 C -0.2007(6) 0.17399(15) 0.1482(3) 0.0706(10) Uani 1 1 d .
H39 H -0.2488 0.1499 0.1018 0.085 Uiso 1 1 calc R
C28 C 0.2228(8) 0.48144(19) 0.3953(3) 0.0909(14) Uani 1 1 d .
H28A H 0.1652 0.4539 0.4168 0.109 Uiso 1 1 calc R
H28B H 0.3472 0.4722 0.3968 0.109 Uiso 1 1 calc R
C34 C -0.2536(5) 0.36329(15) 0.2420(3) 0.0637(9) Uani 1 1 d .
H34A H -0.3127 0.3532 0.2879 0.076 Uiso 1 1 calc R
H34B H -0.3448 0.3664 0.1865 0.076 Uiso 1 1 calc R
O8 O 0.1901(8) 0.56508(13) 0.4372(2) 0.1277(16) Uani 1 1 d .
C38 C -0.3611(5) 0.20580(19) 0.1592(3) 0.0791(12) Uani 1 1 d .
H38A H -0.4385 0.1862 0.187 0.095 Uiso 1 1 calc R
H38B H -0.4323 0.2149 0.1007 0.095 Uiso 1 1 calc R
C33 C -0.1503(6) 0.41187(17) 0.2668(3) 0.0809(12) Uani 1 1 d .
H33A H -0.2065 0.4376 0.2265 0.097 Uiso 1 1 calc R
H33B H -0.1524 0.4214 0.3266 0.097 Uiso 1 1 calc R
C31 C 0.3280(7) 0.4442(2) 0.2278(4) 0.0943(15) Uani 1 1 d .
H31A H 0.3961 0.4263 0.2781 0.141 Uiso 1 1 calc R
H31B H 0.3805 0.476 0.2268 0.141 Uiso 1 1 calc R
H31C H 0.3313 0.427 0.1744 0.141 Uiso 1 1 calc R

loop_
_atom_site_aniso_label
_atom_site_aniso_U_11
_atom_site_aniso_U_22
_atom_site_aniso_U_33
_atom_site_aniso_U_23
_atom_site_aniso_U_13
_atom_site_aniso_U_12
C5 0.075(3) 0.059(2) 0.120(4) 0.001(3) -0.007(2) 0.006(2)
C7 0.064(2) 0.091(3) 0.097(3) -0.032(3) 0.020(2) -0.034(2)
C12 0.053(2) 0.104(3) 0.079(3) -0.009(2) 0.0262(19) 0.002(2)
C8 0.0458(19) 0.103(3) 0.068(2) 0.003(2) 0.0108(16) -0.011(2)
C2 0.111(4) 0.074(3) 0.074(3) -0.011(2) 0.017(2) -0.018(3)
C13 0.057(2) 0.071(2) 0.073(2) -0.0034(19) 0.0187(18) 0.0068(17)
C4 0.082(3) 0.055(2) 0.086(3) 0.009(2) 0.017(2) -0.010(2)
C11 0.060(2) 0.070(3) 0.102(3) 0.003(2) 0.034(2) 0.0077(19)
C14 0.061(2) 0.064(2) 0.104(3) 0.021(2) 0.024(2) 0.0193(19)
C3 0.080(3) 0.061(2) 0.075(3) -0.010(2) 0.007(2) -0.008(2)
C15 0.091(3) 0.070(3) 0.059(2) -0.0183(19) 0.024(2) -0.012(2)
C6 0.060(2) 0.062(2) 0.069(2) 0.0028(18) 0.0226(17) -0.0140(18)
C16 0.079(3) 0.056(2) 0.066(2) -0.0064(18) 0.0200(19) -0.0024(19)
C17 0.061(2) 0.061(2) 0.059(2) -0.0045(17) 0.0037(16) 0.0012(17)
C1 0.096(3) 0.047(2) 0.075(3) 0.0104(19) 0.023(2) -0.008(2)
C9 0.0387(17) 0.068(2) 0.0594(19) 0.0031(17) 0.0075(14) -0.0021(15)
C20 0.0398(17) 0.065(2) 0.079(2) 0.0080(19) 0.0143(16) 0.0005(16)
C21 0.0447(18) 0.057(2) 0.075(2) -0.0056(18) 0.0151(16) -0.0037(15)
C22 0.0364(16) 0.077(3) 0.0590(19) 0.0116(18) 0.0083(13) -0.0069(16)
C10 0.0404(17) 0.100(3) 0.0551(18) 0.0013(19) 0.0246(14) 0.0060(18)
C18 0.056(2) 0.079(3) 0.065(2) -0.0036(19) 0.0284(16) -0.0016(18)
C19 0.0538(18) 0.0403(16) 0.0446(16) 0.0078(13) 0.0122(13) 0.0094(13)
C45 0.0400(17) 0.076(2) 0.0489(17) -0.0036(16) 0.0104(13) -0.0065(15)
O5 0.102(2) 0.0572(16) 0.0716(17) 0.0059(13) 0.0221(15) 0.0006(15)
C47 0.0431(18) 0.071(2) 0.075(2) 0.0056(19) 0.0162(16) -0.0074(17)
O10 0.0860(19) 0.104(2) 0.0809(19) 0.0129(17) 0.0409(15) -0.0152(17)
C36 0.0383(16) 0.067(2) 0.0538(18) 0.0093(16) 0.0005(13) -0.0013(15)
O4 0.0584(16) 0.115(2) 0.0752(18) -0.0001(17) -0.0044(12) 0.0204(17)
C48 0.0546(19) 0.058(2) 0.0503(17) 0.0087(15) 0.0184(14) 0.0125(16)
C46 0.0470(18) 0.0478(19) 0.070(2) 0.0113(16) 0.0154(15) 0.0058(15)
C44 0.0434(17) 0.065(2) 0.0531(18) 0.0065(16) 0.0041(13) -0.0009(15)
C35 0.0445(17) 0.070(2) 0.0522(18) -0.0045(16) 0.0166(13) 0.0014(16)
O9 0.0626(16) 0.084(2) 0.0791(18) -0.0036(15) -0.0038(13) 0.0057(14)
O7 0.121(2) 0.0543(16) 0.082(2) -0.0110(14) 0.0265(17) 0.0093(16)
O3 0.091(2) 0.088(2) 0.0770(18) -0.0078(15) 0.0481(15) -0.0094(16)
O11 0.099(2) 0.0591(17) 0.086(2) 0.0123(14) 0.0196(16) 0.0070(15)
O1 0.120(2) 0.0601(17) 0.0764(19) 0.0098(14) 0.0135(16) -0.0191(16)
C43 0.063(2) 0.063(2) 0.062(2) -0.0095(18) 0.0174(17) -0.0041(18)
C23 0.067(2) 0.081(3) 0.080(3) 0.012(2) 0.0256(19) -0.015(2)
C49 0.079(3) 0.074(3) 0.065(2) 0.017(2) 0.0047(19) 0.028(2)
C32 0.061(2) 0.065(2) 0.0487(19) 0.0051(16) 0.0011(15) 0.0179(18)
C42 0.056(2) 0.085(3) 0.084(3) -0.026(2) 0.0045(19) -0.004(2)
C37 0.048(2) 0.097(3) 0.084(3) 0.011(2) 0.0144(18) 0.000(2)
C41 0.096(3) 0.059(2) 0.067(2) 0.0067(19) 0.018(2) -0.001(2)
C29 0.093(3) 0.071(3) 0.078(3) 0.000(2) 0.036(2) 0.001(2)
C50 0.087(3) 0.091(3) 0.057(2) -0.006(2) 0.021(2) -0.008(2)
C30 0.083(3) 0.071(3) 0.060(2) 0.0053(19) 0.0163(19) 0.009(2)
C24 0.079(3) 0.099(3) 0.065(2) -0.004(2) 0.019(2) 0.000(2)
C27 0.086(3) 0.056(2) 0.062(2) 0.0050(18) 0.0144(19) 0.013(2)
O12 0.150(3) 0.066(2) 0.076(2) -0.0131(16) 0.0169(19) -0.011(2)
C52 0.099(3) 0.0404(19) 0.078(3) -0.0074(18) 0.013(2) -0.0073(19)
C26 0.088(3) 0.063(2) 0.065(2) 0.0004(19) 0.016(2) 0.006(2)
O6 0.146(3) 0.085(2) 0.079(2) -0.0008(19) 0.022(2) -0.011(2)
C25 0.083(3) 0.059(3) 0.063(2) -0.0062(19) 0.017(2) 0.012(2)
O2 0.215(5) 0.072(2) 0.119(3) -0.007(2) 0.019(3) -0.044(3)
C40 0.065(2) 0.069(3) 0.099(3) 0.015(2) 0.034(2) -0.012(2)
C51 0.069(3) 0.080(3) 0.068(2) -0.008(2) 0.0141(19) -0.023(2)
C39 0.063(2) 0.064(2) 0.084(3) -0.007(2) 0.0175(19) -0.0144(18)
C28 0.118(4) 0.074(3) 0.083(3) 0.002(2) 0.030(3) 0.029(3)
C34 0.0510(19) 0.076(2) 0.066(2) 0.0099(19) 0.0178(16) 0.0088(18)
O8 0.226(5) 0.066(2) 0.078(2) -0.0149(18) 0.011(2) 0.029(3)
C38 0.050(2) 0.102(3) 0.087(3) -0.012(3) 0.0215(19) -0.013(2)
C33 0.078(3) 0.075(3) 0.099(3) -0.019(2) 0.040(2) 0.007(2)
C31 0.102(4) 0.083(3) 0.116(4) -0.005(3) 0.062(3) -0.014(3)

loop_
_atom_type_symbol
_atom_type_description
_atom_type_scat_dispersion_real
_atom_type_scat_dispersion_imag
_atom_type_scat_source
C C 0.0033 0.0016 'International Tables Vol C Tables 4.2.6.8 and 6.1.1.4'
H H 0 0 'International Tables Vol C Tables 4.2.6.8 and 6.1.1.4'
O O 0.0106 0.006 'International Tables Vol C Tables 4.2.6.8 and 6.1.1.4'

loop_
_geom_angle_atom_site_label_1
_geom_angle_atom_site_label_2
_geom_angle_atom_site_label_3
_geom_angle
C4 C5 H5A 109.5
C4 C5 H5B 109.5
H5A C5 H5B 109.5
C4 C5 H5C 109.5
H5A C5 H5C 109.5
H5B C5 H5C 109.5
C8 C7 C6 107.5(3)
C8 C7 H7A 110.2
C6 C7 H7A 110.2
C8 C7 H7B 110.2
C6 C7 H7B 110.2
H7A C7 H7B 108.5
C11 C12 C13 114.1(3)
C11 C12 H12A 108.7
C13 C12 H12A 108.7
C11 C12 H12B 108.7
C13 C12 H12B 108.7
H12A C12 H12B 107.6
C7 C8 C9 104.9(3)
C7 C8 H8A 110.8
C9 C8 H8A 110.8
C7 C8 H8B 110.8
C9 C8 H8B 110.8
H8A C8 H8B 108.8
C3 C2 C1 112.8(4)
C3 C2 H2A 109
C1 C2 H2A 109
C3 C2 H2B 109
C1 C2 H2B 109
H2A C2 H2B 107.8
C18 C13 C12 113.0(3)
C18 C13 C14 113.9(3)
C12 C13 C14 107.5(3)
C18 C13 H13 107.4
C12 C13 H13 107.4
C14 C13 H13 107.4
C5 C4 C6 115.7(3)
C5 C4 C3 108.1(4)
C6 C4 C3 109.8(4)
C5 C4 H4 107.7
C6 C4 H4 107.7
C3 C4 H4 107.7
O4 C11 C10 109.2(3)
O4 C11 C12 111.8(4)
C10 C11 C12 110.0(4)
O4 C11 H11 108.6
C10 C11 H11 108.6
C12 C11 H11 108.6
C15 C14 C13 107.3(3)
C15 C14 H14A 110.3
C13 C14 H14A 110.3
C15 C14 H14B 110.3
C13 C14 H14B 110.3
H14A C14 H14B 108.5
C2 C3 C4 112.9(4)
C2 C3 H3A 109
C4 C3 H3A 109
C2 C3 H3B 109
C4 C3 H3B 109
H3A C3 H3B 107.8
O5 C15 C16 109.7(3)
O5 C15 C14 105.3(3)
C16 C15 C14 109.4(4)
O5 C15 H15 110.8
C16 C15 H15 110.8
C14 C15 H15 110.8
C22 C6 C4 115.9(3)
C22 C6 C7 103.8(3)
C4 C6 C7 113.4(3)
C22 C6 H6 107.8
C4 C6 H6 107.8
C7 C6 H6 107.8
C15 C16 C17 109.6(3)
C15 C16 H16A 109.7
C17 C16 H16A 109.7
C15 C16 H16B 109.7
C17 C16 H16B 109.7
H16A C16 H16B 108.2
C16 C17 C18 115.6(3)
C16 C17 H17A 108.4
C18 C17 H17A 108.4
C16 C17 H17B 108.4
C18 C17 H17B 108.4
H17A C17 H17B 107.4
O2 C1 O1 122.0(4)
O2 C1 C2 127.5(5)
O1 C1 C2 110.3(3)
C10 C9 C8 119.1(3)
C10 C9 C22 114.8(3)
C8 C9 C22 103.1(3)
C10 C9 H9 106.3
C8 C9 H9 106.3
C22 C9 H9 106.3
C21 C20 C19 116.2(3)
C21 C20 H20A 108.2
C19 C20 H20A 108.2
C21 C20 H20B 108.2
C19 C20 H20B 108.2
H20A C20 H20B 107.4
O3 C21 C20 113.1(3)
O3 C21 C22 109.2(3)
C20 C21 C22 110.7(3)
O3 C21 H21 107.9
C20 C21 H21 107.9
C22 C21 H21 107.9
C23 C22 C6 109.7(3)
C23 C22 C9 114.2(3)
C6 C22 C9 99.9(3)
C23 C22 C21 110.1(3)
C6 C22 C21 117.1(3)
C9 C22 C21 105.5(3)
C11 C10 C19 113.3(3)
C11 C10 C9 112.3(3)
C19 C10 C9 110.5(2)
C11 C10 H10 106.8
C19 C10 H10 106.8
C9 C10 H10 106.8
C19 C18 C13 108.7(3)
C19 C18 C24 114.8(4)
C13 C18 C24 107.4(3)
C19 C18 C17 113.1(3)
C13 C18 C17 107.2(3)
C24 C18 C17 105.2(3)
C10 C19 C18 110.5(3)
C10 C19 C20 112.1(3)
C18 C19 C20 112.5(3)
C10 C19 H19 107.1
C18 C19 H19 107.1
C20 C19 H19 107.1
C36 C45 C44 110.5(3)
C36 C45 C46 111.8(3)
C44 C45 C46 113.2(3)
C36 C45 H45 107
C44 C45 H45 107
C46 C45 H45 107
C25 O5 C15 115.7(3)
O9 C47 C46 112.0(3)
O9 C47 C48 108.9(3)
C46 C47 C48 110.4(3)
O9 C47 H47 108.5
C46 C47 H47 108.5
C48 C47 H47 108.5
C37 O10 H10A 109.5
C37 C36 C45 113.3(3)
C37 C36 C35 110.9(3)
C45 C36 C35 110.7(3)
C37 C36 H36 107.2
C45 C36 H36 107.2
C35 C36 H36 107.2
C11 O4 H4A 109.5
C35 C48 C47 107.3(3)
C35 C48 C49 112.4(3)
C47 C48 C49 109.2(3)
C35 C48 C32 101.3(3)
C47 C48 C32 117.0(3)
C49 C48 C32 109.5(3)
C47 C46 C45 117.0(3)
C47 C46 H46A 108.1
C45 C46 H46A 108.1
C47 C46 H46B 108.1
C45 C46 H46B 108.1
H46A C46 H46B 107.3
C50 C44 C45 113.3(3)
C50 C44 C39 107.0(3)
C45 C44 C39 108.6(3)
C50 C44 C43 107.8(3)
C45 C44 C43 112.9(3)
C39 C44 C43 106.8(3)
C36 C35 C48 114.2(3)
C36 C35 C34 118.9(3)
C48 C35 C34 104.4(3)
C36 C35 H35 106.2
C48 C35 H35 106.2
C34 C35 H35 106.2
C47 O9 H9A 109.5
C27 O7 C26 116.7(3)
C21 O3 H3 109.5
C51 O11 C41 116.8(4)
C1 O1 C52 115.8(3)
C42 C43 C44 116.2(3)
C42 C43 H43A 108.2
C44 C43 H43A 108.2
C42 C43 H43B 108.2
C44 C43 H43B 108.2
H43A C43 H43B 107.4
C22 C23 H23A 109.5
C22 C23 H23B 109.5
H23A C23 H23B 109.5
C22 C23 H23C 109.5
H23A C23 H23C 109.5
H23B C23 H23C 109.5
C48 C49 H49A 109.5
C48 C49 H49B 109.5
H49A C49 H49B 109.5
C48 C49 H49C 109.5
H49A C49 H49C 109.5
H49B C49 H49C 109.5
C30 C32 C33 112.5(3)
C30 C32 C48 118.9(3)
C33 C32 C48 103.8(3)
C30 C32 H32 107
C33 C32 H32 107
C48 C32 H32 107
C43 C42 C41 108.4(3)
C43 C42 H42 125.8
C41 C42 H42 125.8
O10 C37 C36 109.4(3)
O10 C37 C38 110.6(4)
C36 C37 C38 108.9(3)
O10 C37 H37 109.3
C36 C37 H37 109.3
C38 C37 H37 109.3
C42 C41 O11 111.2(4)
C42 C41 C40 113.3(4)
O11 C41 C40 107.6(3)
C42 C41 H41 108.2
O11 C41 H41 108.2
C40 C41 H41 108.2
C28 C29 C30 112.8(4)
C28 C29 H29A 109
C30 C29 H29A 109
C28 C29 H29B 109
C30 C29 H29B 109
H29A C29 H29B 107.8
C44 C50 H50A 109.5
C44 C50 H50B 109.5
H50A C50 H50B 109.5
C44 C50 H50C 109.5
H50A C50 H50C 109.5
H50B C50 H50C 109.5
C31 C30 C32 115.9(4)
C31 C30 C29 109.0(4)
C32 C30 C29 110.7(3)
C31 C30 H30 107
C32 C30 H30 107
C29 C30 H30 107
C18 C24 H24A 109.5
C18 C24 H24B 109.5
H24A C24 H24B 109.5
C18 C24 H24C 109.5
H24A C24 H24C 109.5
H24B C24 H24C 109.5
O8 C27 O7 121.9(4)
O8 C27 C28 128.1(4)
O7 C27 C28 109.4(4)
O1 C52 C51 109.9(3)
O1 C52 H52A 109.7
C51 C52 H52A 109.7
O1 C52 H52B 109.7
C51 C52 H52B 109.7
H52A C52 H52B 108.2
O7 C26 C25 109.5(3)
O7 C26 H26A 109.8
C25 C26 H26A 109.8
O7 C26 H26B 109.8
C25 C26 H26B 109.8
H26A C26 H26B 108.2
O6 C25 O5 127.5(4)
O6 C25 C26 120.9(4)
O5 C25 C26 111.6(4)
C41 C40 C39 108.9(3)
C41 C40 H40A 109.9
C39 C40 H40A 109.9
C41 C40 H40B 109.9
C39 C40 H40B 109.9
H40A C40 H40B 108.3
O12 C51 O11 129.0(4)
O12 C51 C52 121.6(4)
O11 C51 C52 109.5(4)
C38 C39 C40 108.2(3)
C38 C39 C44 112.8(3)
C40 C39 C44 113.2(3)
C38 C39 H39 107.4
C40 C39 H39 107.4
C44 C39 H39 107.4
C27 C28 C29 113.0(4)
C27 C28 H28A 109
C29 C28 H28A 109
C27 C28 H28B 109
C29 C28 H28B 109
H28A C28 H28B 107.8
C35 C34 C33 104.5(3)
C35 C34 H34A 110.9
C33 C34 H34A 110.9
C35 C34 H34B 110.9
C33 C34 H34B 110.9
H34A C34 H34B 108.9
C39 C38 C37 115.4(3)
C39 C38 H38A 108.4
C37 C38 H38A 108.4
C39 C38 H38B 108.4
C37 C38 H38B 108.4
H38A C38 H38B 107.5
C32 C33 C34 107.1(3)
C32 C33 H33A 110.3
C34 C33 H33A 110.3
C32 C33 H33B 110.3
C34 C33 H33B 110.3
H33A C33 H33B 108.6
C30 C31 H31A 109.5
C30 C31 H31B 109.5
H31A C31 H31B 109.5
C30 C31 H31C 109.5
H31A C31 H31C 109.5
H31B C31 H31C 109.5

loop_
_geom_bond_atom_site_label_1
_geom_bond_atom_site_label_2
_geom_bond_distance
C5 C4 1.505(7)
C5 H5A 0.96
C5 H5B 0.96
C5 H5C 0.96
C7 C8 1.499(7)
C7 C6 1.552(6)
C7 H7A 0.97
C7 H7B 0.97
C12 C11 1.526(6)
C12 C13 1.548(6)
C12 H12A 0.97
C12 H12B 0.97
C8 C9 1.548(5)
C8 H8A 0.97
C8 H8B 0.97
C2 C3 1.489(6)
C2 C1 1.535(6)
C2 H2A 0.97
C2 H2B 0.97
C13 C18 1.531(6)
C13 C14 1.581(6)
C13 H13 0.98
C4 C6 1.549(6)
C4 C3 1.609(6)
C4 H4 0.98
C11 O4 1.440(6)
C11 C10 1.477(6)
C11 H11 0.98
C14 C15 1.553(6)
C14 H14A 0.97
C14 H14B 0.97
C3 H3A 0.97
C3 H3B 0.97
C15 O5 1.474(5)
C15 C16 1.502(6)
C15 H15 0.98
C6 C22 1.544(6)
C6 H6 0.98
C16 C17 1.510(6)
C16 H16A 0.97
C16 H16B 0.97
C17 C18 1.565(6)
C17 H17A 0.97
C17 H17B 0.97
C1 O2 1.144(5)
C1 O1 1.340(5)
C9 C10 1.528(6)
C9 C22 1.555(5)
C9 H9 0.98
C20 C21 1.489(6)
C20 C19 1.576(5)
C20 H20A 0.97
C20 H20B 0.97
C21 O3 1.425(5)
C21 C22 1.562(5)
C21 H21 0.98
C22 C23 1.492(5)
C10 C19 1.522(5)
C10 H10 0.98
C18 C19 1.528(5)
C18 C24 1.541(6)
C19 H19 0.98
C45 C36 1.521(5)
C45 C44 1.548(5)
C45 C46 1.548(5)
C45 H45 0.98
O5 C25 1.309(5)
C47 O9 1.428(5)
C47 C46 1.503(6)
C47 C48 1.536(5)
C47 H47 0.98
O10 C37 1.424(5)
O10 H10A 0.82
C36 C37 1.518(5)
C36 C35 1.524(5)
C36 H36 0.98
O4 H4A 0.82
C48 C35 1.528(5)
C48 C49 1.543(5)
C48 C32 1.559(5)
C46 H46A 0.97
C46 H46B 0.97
C44 C50 1.538(5)
C44 C39 1.564(5)
C44 C43 1.567(5)
C35 C34 1.537(5)
C35 H35 0.98
O9 H9A 0.82
O7 C27 1.336(5)
O7 C26 1.429(5)
O3 H3 0.82
O11 C51 1.282(6)
O11 C41 1.508(5)
O1 C52 1.362(5)
C43 C42 1.484(6)
C43 H43A 0.97
C43 H43B 0.97
C23 H23A 0.96
C23 H23B 0.96
C23 H23C 0.96
C49 H49A 0.96
C49 H49B 0.96
C49 H49C 0.96
C32 C30 1.517(6)
C32 C33 1.544(6)
C32 H32 0.98
C42 C41 1.496(6)
C42 H42 0.93
C37 C38 1.550(7)
C37 H37 0.98
C41 C40 1.510(6)
C41 H41 0.98
C29 C28 1.539(7)
C29 C30 1.566(6)
C29 H29A 0.97
C29 H29B 0.97
C50 H50A 0.96
C50 H50B 0.96
C50 H50C 0.96
C30 C31 1.501(7)
C30 H30 0.98
C24 H24A 0.96
C24 H24B 0.96
C24 H24C 0.96
C27 O8 1.168(5)
C27 C28 1.507(6)
O12 C51 1.175(5)
C52 C51 1.564(6)
C52 H52A 0.97
C52 H52B 0.97
C26 C25 1.536(6)
C26 H26A 0.97
C26 H26B 0.97
O6 C25 1.185(5)
C40 C39 1.554(6)
C40 H40A 0.97
C40 H40B 0.97
C39 C38 1.538(6)
C39 H39 0.98
C28 H28A 0.97
C28 H28B 0.97
C34 C33 1.544(6)
C34 H34A 0.97
C34 H34B 0.97
C38 H38A 0.97
C38 H38B 0.97
C33 H33A 0.97
C33 H33B 0.97
C31 H31A 0.96
C31 H31B 0.96
C31 H31C 0.96

loop_
_geom_torsion_atom_site_label_1
_geom_torsion_atom_site_label_2
_geom_torsion_atom_site_label_3
_geom_torsion_atom_site_label_4
_geom_torsion
C6 C7 C8 C9 7.5(5)
C11 C12 C13 C18 -48.9(5)
C11 C12 C13 C14 77.7(4)
C13 C12 C11 O4 -72.9(4)
C13 C12 C11 C10 48.7(5)
C18 C13 C14 C15 -58.9(4)
C12 C13 C14 C15 175.1(3)
C1 C2 C3 C4 177.3(4)
C5 C4 C3 C2 -66.6(5)
C6 C4 C3 C2 60.4(5)
C13 C14 C15 O5 179.7(3)
C13 C14 C15 C16 61.8(4)
C5 C4 C6 C22 -60.6(5)
C3 C4 C6 C22 176.8(3)
C5 C4 C6 C7 179.4(4)
C3 C4 C6 C7 56.8(5)
C8 C7 C6 C22 20.9(5)
C8 C7 C6 C4 147.5(4)
O5 C15 C16 C17 -176.8(3)
C14 C15 C16 C17 -61.8(4)
C15 C16 C17 C18 57.6(4)
C3 C2 C1 O2 -11.4(8)
C3 C2 C1 O1 173.9(4)
C7 C8 C9 C10 -161.4(4)
C7 C8 C9 C22 -32.8(4)
C19 C20 C21 O3 69.3(4)
C19 C20 C21 C22 -53.6(4)
C4 C6 C22 C23 -44.6(4)
C7 C6 C22 C23 80.4(4)
C4 C6 C22 C9 -165.0(3)
C7 C6 C22 C9 -40.0(4)
C4 C6 C22 C21 81.8(4)
C7 C6 C22 C21 -153.2(3)
C10 C9 C22 C23 59.1(4)
C8 C9 C22 C23 -72.1(4)
C10 C9 C22 C6 176.1(3)
C8 C9 C22 C6 44.9(3)
C10 C9 C22 C21 -62.0(4)
C8 C9 C22 C21 166.8(3)
O3 C21 C22 C23 169.1(3)
C20 C21 C22 C23 -65.8(4)
O3 C21 C22 C6 42.8(4)
C20 C21 C22 C6 167.9(3)
O3 C21 C22 C9 -67.2(4)
C20 C21 C22 C9 57.9(4)
O4 C11 C10 C19 67.8(4)
C12 C11 C10 C19 -55.3(4)
O4 C11 C10 C9 -58.2(4)
C12 C11 C10 C9 178.7(3)
C8 C9 C10 C11 -52.7(5)
C22 C9 C10 C11 -175.6(3)
C8 C9 C10 C19 179.8(3)
C22 C9 C10 C19 56.9(4)
C12 C13 C18 C19 52.1(4)
C14 C13 C18 C19 -71.0(4)
C12 C13 C18 C24 -72.7(4)
C14 C13 C18 C24 164.2(4)
C12 C13 C18 C17 174.7(3)
C14 C13 C18 C17 51.6(4)
C16 C17 C18 C19 68.7(4)
C16 C17 C18 C13 -51.1(4)
C16 C17 C18 C24 -165.2(4)
C11 C10 C19 C18 61.7(4)
C9 C10 C19 C18 -171.3(3)
C11 C10 C19 C20 -171.9(3)
C9 C10 C19 C20 -45.0(4)
C13 C18 C19 C10 -57.6(4)
C24 C18 C19 C10 62.7(4)
C17 C18 C19 C10 -176.5(3)
C13 C18 C19 C20 176.3(3)
C24 C18 C19 C20 -63.4(4)
C17 C18 C19 C20 57.3(4)
C21 C20 C19 C10 46.5(4)
C21 C20 C19 C18 171.7(3)
C16 C15 O5 C25 -93.6(4)
C14 C15 O5 C25 148.8(4)
C44 C45 C36 C37 62.3(4)
C46 C45 C36 C37 -170.5(3)
C44 C45 C36 C35 -172.3(3)
C46 C45 C36 C35 -45.2(4)
O9 C47 C48 C35 -66.8(4)
C46 C47 C48 C35 56.6(4)
O9 C47 C48 C49 171.2(3)
C46 C47 C48 C49 -65.5(4)
O9 C47 C48 C32 46.1(4)
C46 C47 C48 C32 169.5(3)
O9 C47 C46 C45 69.9(4)
C48 C47 C46 C45 -51.7(4)
C36 C45 C46 C47 45.6(4)
C44 C45 C46 C47 171.3(3)
C36 C45 C44 C50 60.9(4)
C46 C45 C44 C50 -65.5(4)
C36 C45 C44 C39 -57.9(4)
C46 C45 C44 C39 175.7(3)
C36 C45 C44 C43 -176.2(3)
C46 C45 C44 C43 57.4(4)
C37 C36 C35 C48 -176.6(3)
C45 C36 C35 C48 56.7(4)
C37 C36 C35 C34 -52.6(4)
C45 C36 C35 C34 -179.3(3)
C47 C48 C35 C36 -61.7(4)
C49 C48 C35 C36 58.3(4)
C32 C48 C35 C36 175.0(3)
C47 C48 C35 C34 166.8(3)
C49 C48 C35 C34 -73.2(4)
C32 C48 C35 C34 43.6(3)
O2 C1 O1 C52 5.2(8)
C2 C1 O1 C52 -179.8(4)
C50 C44 C43 C42 -167.5(4)
C45 C44 C43 C42 66.6(4)
C39 C44 C43 C42 -52.7(4)
C35 C48 C32 C30 -164.4(3)
C47 C48 C32 C30 79.4(4)
C49 C48 C32 C30 -45.5(4)
C35 C48 C32 C33 -38.5(4)
C47 C48 C32 C33 -154.8(3)
C49 C48 C32 C33 80.3(4)
C44 C43 C42 C41 56.9(4)
C45 C36 C37 O10 65.9(4)
C35 C36 C37 O10 -59.3(4)
C45 C36 C37 C38 -55.0(4)
C35 C36 C37 C38 179.7(3)
C43 C42 C41 O11 179.3(3)
C43 C42 C41 C40 -59.4(5)
C51 O11 C41 C42 -90.6(4)
C51 O11 C41 C40 144.8(4)
C33 C32 C30 C31 179.0(4)
C48 C32 C30 C31 -59.5(5)
C33 C32 C30 C29 54.3(5)
C48 C32 C30 C29 175.8(3)
C28 C29 C30 C31 -66.8(5)
C28 C29 C30 C32 61.7(5)
C26 O7 C27 O8 9.0(7)
C26 O7 C27 C28 -179.0(4)
C1 O1 C52 C51 163.8(4)
C27 O7 C26 C25 164.0(4)
C15 O5 C25 O6 0.6(7)
C15 O5 C25 C26 -177.6(3)
O7 C26 C25 O6 153.9(4)
O7 C26 C25 O5 -27.8(5)
C42 C41 C40 C39 59.1(5)
O11 C41 C40 C39 -177.5(3)
C41 O11 C51 O12 0.2(7)
C41 O11 C51 C52 -179.4(3)
O1 C52 C51 O12 152.9(4)
O1 C52 C51 O11 -27.5(5)
C41 C40 C39 C38 179.0(3)
C41 C40 C39 C44 -55.2(4)
C50 C44 C39 C38 -70.9(4)
C45 C44 C39 C38 51.8(4)
C43 C44 C39 C38 173.8(3)
C50 C44 C39 C40 165.8(4)
C45 C44 C39 C40 -71.5(4)
C43 C44 C39 C40 50.5(4)
O8 C27 C28 C29 -14.7(8)
O7 C27 C28 C29 173.9(4)
C30 C29 C28 C27 174.9(4)
C36 C35 C34 C33 -160.3(3)
C48 C35 C34 C33 -31.6(4)
C40 C39 C38 C37 77.1(4)
C44 C39 C38 C37 -49.0(5)
O10 C37 C38 C39 -71.6(4)
C36 C37 C38 C39 48.5(5)
C30 C32 C33 C34 149.4(4)
C48 C32 C33 C34 19.6(4)
C35 C34 C33 C32 6.9(4)

loop_
_cod_related_entry_id
_cod_related_entry_code
_cod_related_entry_database
1 30651728 ChemSpider
